data_1100746
loop_
_publ_author_name
'Natasha J. Lundin'
'Penny J. Walsh'
'Sarah L. Howell'
'John J. McGarvey'
'Allan G. Blackman'
'Keith C. Gordon'

_publ_contact_author_address
;Department of Chemistry

University of Otago

P.O. Box 56

Dunedin

New Zealand

;
_publ_contact_author_email kgordon@alkali.otago.ac.nz
_publ_contact_author_fax '+64 3 479 7906'
_publ_contact_author_name 'Keith Gordon'
_publ_contact_author_phone '+64 3 479 7599'
_publ_section_title
;

Complexes of Functionalized Dipyrido[3,2-a:2',3'-c]-phenazine: A

Synthetic, Spectroscopic, Structural, and Density Functional Theory Study

;
_journal_name_full 'Inorganic Chemistry'
_journal_page_first 3551
_journal_page_last 3560
_journal_paper_doi 10.1021/ic050179k
_journal_volume 44
_journal_year 2005
_chemical_formula_sum 'C24 H14 Cl N4 O5 Re'
_chemical_formula_weight 660.04
_chemical_name_systematic
;

 ?

;
_space_group_IT_number 2
_symmetry_cell_setting triclinic
_symmetry_space_group_name_Hall '-P 1'
_symmetry_space_group_name_H-M 'P -1'
_atom_sites_solution_hydrogens geom
_atom_sites_solution_primary direct
_atom_sites_solution_secondary difmap
_audit_conform_dict_location ftp://ftp.iucr.org/pub/cif_core.dic
_audit_conform_dict_name cif_core.dic
_audit_conform_dict_version 2.3
_audit_creation_date 2005-02-03T10:11:14-00:00
_audit_creation_method 'WinGX routine CIF_UPDATE'
_cell_angle_alpha 84.087(5)
_cell_angle_beta 84.161(5)
_cell_angle_gamma 79.369(5)
_cell_formula_units_Z 2
_cell_length_a 6.403(5)
_cell_length_b 10.388(5)
_cell_length_c 16.976(5)
_cell_measurement_reflns_used 7292
_cell_measurement_temperature 176(2)
_cell_measurement_theta_max 26.35
_cell_measurement_theta_min 2.25
_cell_volume 1099.9(11)
_computing_cell_refinement 'Bruker SMART (Bruker, 1997)'
_computing_data_collection 'Bruker SMART (Bruker, 1997)'
_computing_data_reduction 'Bruker SAINT (Bruker, 1997)'
_computing_molecular_graphics 'WinGX (Farrugia, 1999)'
_computing_publication_material 'WinGX (Farrugia, 1999)'
_computing_structure_refinement 'SHELXL-97 (Sheldrick, 1997)'
_computing_structure_solution 'SHELXS-97 (Sheldrick, 1997)'
_diffrn_ambient_temperature 176(2)
_diffrn_measured_fraction_theta_full 0.966
_diffrn_measured_fraction_theta_max 0.937
_diffrn_measurement_device_type 'CCD area detector'
_diffrn_measurement_method 'phi and omega scans'
_diffrn_radiation_monochromator graphite
_diffrn_radiation_type MoK\a
_diffrn_radiation_wavelength 0.71069
_diffrn_reflns_av_R_equivalents 0.0421
_diffrn_reflns_av_unetI/netI 0.0451
_diffrn_reflns_limit_h_max 7
_diffrn_reflns_limit_h_min -5
_diffrn_reflns_limit_k_max 12
_diffrn_reflns_limit_k_min -12
_diffrn_reflns_limit_l_max 21
_diffrn_reflns_limit_l_min -21
_diffrn_reflns_number 13073
_diffrn_reflns_theta_full 25
_diffrn_reflns_theta_max 26.44
_diffrn_reflns_theta_min 2
_exptl_absorpt_coefficient_mu 5.692
_exptl_absorpt_correction_T_max 1.000000
_exptl_absorpt_correction_T_min 0.611769
_exptl_absorpt_correction_type multi-scan
_exptl_absorpt_process_details 'SADABS (Bruker, 1997)'
_exptl_crystal_colour orange
_exptl_crystal_density_diffrn 1.993
_exptl_crystal_density_meas ?
_exptl_crystal_density_method .
_exptl_crystal_description needle
_exptl_crystal_F_000 636
_exptl_crystal_size_max 0.55
_exptl_crystal_size_mid 0.10
_exptl_crystal_size_min 0.03
_refine_diff_density_max 2.823
_refine_diff_density_min -1.861
_refine_diff_density_rms 0.187
_refine_ls_extinction_method none
_refine_ls_goodness_of_fit_ref 1.089
_refine_ls_hydrogen_treatment constr
_refine_ls_matrix_type full
_refine_ls_number_parameters 317
_refine_ls_number_reflns 4234
_refine_ls_number_restraints 0
_refine_ls_restrained_S_all 1.089
_refine_ls_R_factor_all 0.0536
_refine_ls_R_factor_gt 0.041
_refine_ls_shift/su_max 0
_refine_ls_shift/su_mean 0
_refine_ls_structure_factor_coef Fsqd
_refine_ls_weighting_details 'calc w=1/[\s^2^(Fo^2^)+(0.0548P)^2^+3.7060P] where P=(Fo^2^+2Fc^2^)/3'
_refine_ls_weighting_scheme calc
_refine_ls_wR_factor_gt 0.0928
_refine_ls_wR_factor_ref 0.0978
_reflns_number_gt 3658
_reflns_number_total 4234
_reflns_threshold_expression >2sigma(I)
_cod_data_source_file ic050179ksi20050202_061130.cif
_cod_data_source_block njla
_cod_depositor_comments
;
The following automatic conversions were performed:
'_symmetry_cell_setting' value 'Triclinic' changed to 'triclinic'
according to '/home/saulius/struct/CIF-dictionaries/cif_core.dic'
dictionary named 'cif_core.dic' version 2.4.1 from 2010-06-29.

Automatic conversion script
Id: cif_fix_enum 1527 2010-12-29 10:47:43Z saulius 
;
_cod_database_code 1100746

loop_
_symmetry_equiv_pos_as_xyz
'x, y, z'
'-x, -y, -z'

loop_
_atom_site_label
_atom_site_type_symbol
_atom_site_fract_x
_atom_site_fract_y
_atom_site_fract_z
_atom_site_U_iso_or_equiv
_atom_site_adp_type
_atom_site_occupancy
_atom_site_symmetry_multiplicity
_atom_site_calc_flag
_atom_site_refinement_flags
_atom_site_disorder_assembly
_atom_site_disorder_group
Re1 Re 0.83062(5) 0.43270(3) 0.342091(17) 0.01787(11) Uani 1 1 d . . .
Cl1 Cl 0.6892(3) 0.29143(17) 0.25983(11) 0.0237(4) Uani 1 1 d . . .
N1 N 0.9997(9) 0.4888(5) 0.2301(3) 0.0179(12) Uani 1 1 d . . .
N3 N 0.4717(10) 0.8188(6) 0.0299(3) 0.0195(12) Uani 1 1 d . . .
C18 C 1.2913(12) 0.4721(7) 0.1297(4) 0.0229(16) Uani 1 1 d . . .
H18 H 1.4312 0.4357 0.1138 0.027 Uiso 1 1 calc R . .
O5 O 0.4325(9) 1.0327(5) -0.3072(3) 0.0309(13) Uani 1 1 d . . .
C16 C 0.9625(12) 0.6123(7) 0.1026(4) 0.0209(15) Uani 1 1 d . . .
C21 C 0.6077(12) 0.7476(7) 0.0775(4) 0.0221(15) Uani 1 1 d . . .
C19 C 1.2010(11) 0.4391(7) 0.2059(4) 0.0211(15) Uani 1 1 d . . .
H19 H 1.2834 0.381 0.2407 0.025 Uiso 1 1 calc R . .
C20 C 0.8244(12) 0.7017(6) 0.0512(4) 0.0194(15) Uani 1 1 d . . .
O3 O 0.9929(9) 0.6204(5) 0.4390(3) 0.0245(11) Uani 1 1 d . . .
C27 C 0.7690(12) 0.8121(7) -0.0697(4) 0.0214(15) Uani 1 1 d . . .
C3 C 0.9319(11) 0.5482(7) 0.4020(4) 0.0201(15) Uani 1 1 d . . .
C13 C 0.5306(11) 0.7144(6) 0.1599(4) 0.0169(14) Uani 1 1 d . . .
O2 O 0.5438(10) 0.3500(5) 0.4874(3) 0.0310(13) Uani 1 1 d . . .
O4 O 0.1587(9) 1.0805(6) -0.2148(3) 0.0334(13) Uani 1 1 d . . .
N4 N 0.9044(10) 0.7364(6) -0.0214(3) 0.0213(13) Uani 1 1 d . . .
C28 C 0.3391(13) 1.0273(7) -0.2331(4) 0.0256(17) Uani 1 1 d . . .
C26 C 0.8471(12) 0.8468(7) -0.1489(4) 0.0238(16) Uani 1 1 d . . .
H26 H 0.9912 0.8239 -0.1652 0.029 Uiso 1 1 calc R . .
C10 C 0.4093(12) 0.6389(7) 0.3148(4) 0.0203(15) Uani 1 1 d . . .
H10 H 0.366 0.6137 0.3672 0.024 Uiso 1 1 calc R . .
O1 O 1.1799(10) 0.2093(6) 0.4001(4) 0.0409(15) Uani 1 1 d . . .
C17 C 1.1721(12) 0.5578(7) 0.0794(4) 0.0230(16) Uani 1 1 d . . .
H17 H 1.231 0.5805 0.0287 0.028 Uiso 1 1 calc R . .
C2 C 0.6503(12) 0.3820(6) 0.4336(5) 0.0223(16) Uani 1 1 d . . .
C11 C 0.2691(12) 0.7288(7) 0.2702(4) 0.0210(15) Uani 1 1 d . . .
H11 H 0.1354 0.7642 0.2932 0.025 Uiso 1 1 calc R . .
C23 C 0.4104(13) 0.9229(7) -0.1004(4) 0.0240(16) Uani 1 1 d . . .
H23 H 0.267 0.9501 -0.0846 0.029 Uiso 1 1 calc R . .
C15 C 0.8825(12) 0.5748(6) 0.1792(4) 0.0193(15) Uani 1 1 d . . .
N2 N 0.6030(9) 0.5881(5) 0.2848(3) 0.0181(12) Uani 1 1 d . . .
C29 C 0.3067(16) 1.0997(10) -0.3698(5) 0.046(2) Uani 1 1 d . . .
H29A H 0.209 1.1739 -0.3492 0.055 Uiso 1 1 calc R . .
H29B H 0.4006 1.1338 -0.4121 0.055 Uiso 1 1 calc R . .
C1 C 1.0492(13) 0.2930(8) 0.3785(5) 0.0277(17) Uani 1 1 d . . .
C25 C 0.7086(13) 0.9139(7) -0.2007(4) 0.0250(16) Uani 1 1 d . . .
H25 H 0.759 0.9349 -0.2529 0.03 Uiso 1 1 calc R . .
C24 C 0.4891(12) 0.9527(6) -0.1768(4) 0.0205(15) Uani 1 1 d . . .
C14 C 0.6661(11) 0.6274(6) 0.2083(4) 0.0159(14) Uani 1 1 d . . .
C12 C 0.3279(12) 0.7651(7) 0.1926(4) 0.0219(15) Uani 1 1 d . . .
H12 H 0.2333 0.8232 0.162 0.026 Uiso 1 1 calc R . .
C30 C 0.190(3) 1.0188(14) -0.4013(10) 0.124(8) Uani 1 1 d . . .
H30A H 0.2839 0.9601 -0.4347 0.186 Uiso 1 1 calc R . .
H30B H 0.0828 1.072 -0.4321 0.186 Uiso 1 1 calc R . .
H30C H 0.1225 0.9686 -0.3587 0.186 Uiso 1 1 calc R . .
C22 C 0.5506(12) 0.8497(6) -0.0454(4) 0.0204(15) Uani 1 1 d . . .

loop_
_atom_site_aniso_label
_atom_site_aniso_U_11
_atom_site_aniso_U_22
_atom_site_aniso_U_33
_atom_site_aniso_U_23
_atom_site_aniso_U_13
_atom_site_aniso_U_12
Re1 0.02063(16) 0.01599(15) 0.01696(15) 0.00097(9) -0.00215(10) -0.00412(10)
Cl1 0.0231(9) 0.0213(8) 0.0279(9) -0.0044(7) -0.0023(7) -0.0058(7)
N1 0.022(3) 0.014(3) 0.021(3) -0.001(2) -0.005(2) -0.009(2)
N3 0.020(3) 0.020(3) 0.019(3) -0.001(2) -0.005(2) -0.005(2)
C18 0.020(4) 0.023(4) 0.028(4) -0.005(3) 0.001(3) -0.008(3)
O5 0.039(3) 0.034(3) 0.017(3) 0.005(2) -0.003(2) -0.004(3)
C16 0.025(4) 0.017(3) 0.024(4) -0.006(3) -0.006(3) -0.008(3)
C21 0.027(4) 0.020(4) 0.021(4) 0.000(3) -0.007(3) -0.004(3)
C19 0.017(4) 0.017(3) 0.031(4) -0.003(3) 0.000(3) -0.008(3)
C20 0.027(4) 0.015(3) 0.019(3) -0.004(3) 0.000(3) -0.009(3)
O3 0.031(3) 0.022(3) 0.021(3) 0.005(2) -0.005(2) -0.009(2)
C27 0.027(4) 0.016(3) 0.024(4) -0.003(3) -0.002(3) -0.008(3)
C3 0.012(3) 0.027(4) 0.016(3) 0.012(3) 0.008(3) -0.002(3)
C13 0.024(4) 0.012(3) 0.017(3) -0.004(3) -0.004(3) -0.007(3)
O2 0.042(4) 0.031(3) 0.020(3) 0.003(2) 0.010(3) -0.016(3)
O4 0.033(3) 0.034(3) 0.030(3) 0.002(2) -0.007(3) 0.002(3)
N4 0.025(3) 0.020(3) 0.019(3) 0.000(2) 0.000(3) -0.007(3)
C28 0.035(5) 0.018(4) 0.026(4) 0.000(3) -0.007(3) -0.007(3)
C26 0.023(4) 0.022(4) 0.025(4) 0.002(3) 0.003(3) -0.008(3)
C10 0.023(4) 0.016(3) 0.021(4) 0.002(3) 0.000(3) -0.005(3)
O1 0.038(4) 0.033(3) 0.045(4) 0.007(3) -0.008(3) 0.008(3)
C17 0.024(4) 0.025(4) 0.024(4) -0.007(3) 0.002(3) -0.013(3)
C2 0.028(4) 0.010(3) 0.030(4) 0.000(3) -0.010(3) -0.005(3)
C11 0.018(4) 0.020(3) 0.025(4) -0.001(3) -0.001(3) -0.005(3)
C23 0.025(4) 0.020(4) 0.026(4) -0.003(3) -0.004(3) -0.002(3)
C15 0.027(4) 0.013(3) 0.020(3) 0.000(3) -0.002(3) -0.010(3)
N2 0.019(3) 0.014(3) 0.022(3) -0.001(2) -0.006(2) -0.001(2)
C29 0.050(6) 0.056(6) 0.027(5) 0.003(4) -0.009(4) 0.006(5)
C1 0.025(4) 0.027(4) 0.032(4) -0.007(3) 0.003(3) -0.007(3)
C25 0.034(4) 0.020(4) 0.021(4) 0.001(3) -0.002(3) -0.007(3)
C24 0.027(4) 0.010(3) 0.024(4) 0.000(3) -0.007(3) -0.003(3)
C14 0.019(4) 0.008(3) 0.022(3) 0.000(3) -0.006(3) -0.006(3)
C12 0.024(4) 0.017(3) 0.026(4) 0.002(3) -0.008(3) -0.004(3)
C30 0.22(2) 0.076(10) 0.101(12) 0.033(9) -0.111(15) -0.050(12)
C22 0.028(4) 0.013(3) 0.023(4) 0.000(3) -0.003(3) -0.010(3)

loop_
_atom_type_symbol
_atom_type_description
_atom_type_scat_dispersion_real
_atom_type_scat_dispersion_imag
_atom_type_scat_source
C C 0.0033 0.0016 'International Tables Vol C Tables 4.2.6.8 and 6.1.1.4'
H H 0 0 'International Tables Vol C Tables 4.2.6.8 and 6.1.1.4'
N N 0.0061 0.0033 'International Tables Vol C Tables 4.2.6.8 and 6.1.1.4'
O O 0.0106 0.006 'International Tables Vol C Tables 4.2.6.8 and 6.1.1.4'
Cl Cl 0.1484 0.1585 'International Tables Vol C Tables 4.2.6.8 and 6.1.1.4'
Re Re -1.0185 7.231 'International Tables Vol C Tables 4.2.6.8 and 6.1.1.4'

loop_
_geom_angle_atom_site_label_1
_geom_angle_atom_site_label_2
_geom_angle_atom_site_label_3
_geom_angle
_geom_angle_site_symmetry_1
_geom_angle_site_symmetry_3
_geom_angle_publ_flag
C3 Re1 C1 89.4(3) . . ?
C3 Re1 C2 90.0(3) . . ?
C1 Re1 C2 87.5(3) . . ?
C3 Re1 N1 95.8(2) . . ?
C1 Re1 N1 97.2(3) . . ?
C2 Re1 N1 172.6(3) . . ?
C3 Re1 N2 94.1(2) . . ?
C1 Re1 N2 172.3(3) . . ?
C2 Re1 N2 99.4(3) . . ?
N1 Re1 N2 75.6(2) . . ?
C3 Re1 Cl1 177.1(2) . . ?
C1 Re1 Cl1 93.3(2) . . ?
C2 Re1 Cl1 91.1(2) . . ?
N1 Re1 Cl1 82.99(15) . . ?
N2 Re1 Cl1 83.12(16) . . ?
C19 N1 C15 118.4(6) . . ?
C19 N1 Re1 125.7(5) . . ?
C15 N1 Re1 115.6(5) . . ?
C21 N3 C22 116.4(6) . . ?
C17 C18 C19 119.0(7) . . ?
C17 C18 H18 120.5 . . ?
C19 C18 H18 120.5 . . ?
C28 O5 C29 118.0(7) . . ?
C17 C16 C15 117.2(7) . . ?
C17 C16 C20 123.7(7) . . ?
C15 C16 C20 119.1(7) . . ?
N3 C21 C20 122.3(7) . . ?
N3 C21 C13 118.3(7) . . ?
C20 C21 C13 119.4(6) . . ?
N1 C19 C18 121.9(7) . . ?
N1 C19 H19 119.1 . . ?
C18 C19 H19 119.1 . . ?
N4 C20 C21 121.4(6) . . ?
N4 C20 C16 118.0(7) . . ?
C21 C20 C16 120.6(6) . . ?
N4 C27 C22 121.8(7) . . ?
N4 C27 C26 118.3(7) . . ?
C22 C27 C26 119.7(7) . . ?
O3 C3 Re1 179.4(6) . . ?
C12 C13 C14 118.0(6) . . ?
C12 C13 C21 123.2(6) . . ?
C14 C13 C21 118.8(6) . . ?
C20 N4 C27 116.7(6) . . ?
O4 C28 O5 124.0(7) . . ?
O4 C28 C24 125.1(7) . . ?
O5 C28 C24 110.9(7) . . ?
C25 C26 C27 119.2(7) . . ?
C25 C26 H26 120.4 . . ?
C27 C26 H26 120.4 . . ?
N2 C10 C11 121.9(7) . . ?
N2 C10 H10 119.1 . . ?
C11 C10 H10 119.1 . . ?
C18 C17 C16 120.9(7) . . ?
C18 C17 H17 119.6 . . ?
C16 C17 H17 119.6 . . ?
O2 C2 Re1 178.9(6) . . ?
C12 C11 C10 119.9(7) . . ?
C12 C11 H11 120 . . ?
C10 C11 H11 120 . . ?
C24 C23 C22 119.3(7) . . ?
C24 C23 H23 120.4 . . ?
C22 C23 H23 120.4 . . ?
N1 C15 C16 122.7(7) . . ?
N1 C15 C14 116.5(6) . . ?
C16 C15 C14 120.8(6) . . ?
C10 N2 C14 118.6(6) . . ?
C10 N2 Re1 126.6(5) . . ?
C14 N2 Re1 114.6(4) . . ?
C30 C29 O5 113.1(9) . . ?
C30 C29 H29A 109 . . ?
O5 C29 H29A 109 . . ?
C30 C29 H29B 109 . . ?
O5 C29 H29B 109 . . ?
H29A C29 H29B 107.8 . . ?
O1 C1 Re1 179.9(7) . . ?
C26 C25 C24 121.5(7) . . ?
C26 C25 H25 119.3 . . ?
C24 C25 H25 119.3 . . ?
C23 C24 C25 120.5(6) . . ?
C23 C24 C28 118.1(7) . . ?
C25 C24 C28 121.3(7) . . ?
N2 C14 C13 122.1(6) . . ?
N2 C14 C15 116.8(6) . . ?
C13 C14 C15 121.0(6) . . ?
C11 C12 C13 119.3(6) . . ?
C11 C12 H12 120.3 . . ?
C13 C12 H12 120.3 . . ?
C29 C30 H30A 109.5 . . ?
C29 C30 H30B 109.5 . . ?
H30A C30 H30B 109.5 . . ?
C29 C30 H30C 109.5 . . ?
H30A C30 H30C 109.5 . . ?
H30B C30 H30C 109.5 . . ?
N3 C22 C27 121.1(6) . . ?
N3 C22 C23 119.1(7) . . ?
C27 C22 C23 119.8(7) . . ?

loop_
_geom_bond_atom_site_label_1
_geom_bond_atom_site_label_2
_geom_bond_distance
_geom_bond_site_symmetry_2
_geom_bond_publ_flag
Re1 C3 1.890(8) . ?
Re1 C1 1.921(8) . ?
Re1 C2 1.927(8) . ?
Re1 N1 2.170(6) . ?
Re1 N2 2.185(5) . ?
Re1 Cl1 2.4683(19) . ?
N1 C19 1.337(9) . ?
N1 C15 1.355(9) . ?
N3 C21 1.320(9) . ?
N3 C22 1.355(9) . ?
C18 C17 1.352(10) . ?
C18 C19 1.398(11) . ?
C18 H18 0.93 . ?
O5 C28 1.337(10) . ?
O5 C29 1.442(10) . ?
C16 C17 1.391(10) . ?
C16 C15 1.392(10) . ?
C16 C20 1.447(10) . ?
C21 C20 1.423(10) . ?
C21 C13 1.464(10) . ?
C19 H19 0.93 . ?
C20 N4 1.326(9) . ?
O3 C3 1.167(9) . ?
C27 N4 1.342(9) . ?
C27 C22 1.412(11) . ?
C27 C26 1.422(10) . ?
C13 C12 1.390(10) . ?
C13 C14 1.396(9) . ?
O2 C2 1.143(9) . ?
O4 C28 1.209(10) . ?
C28 C24 1.481(10) . ?
C26 C25 1.359(10) . ?
C26 H26 0.93 . ?
C10 N2 1.328(9) . ?
C10 C11 1.391(10) . ?
C10 H10 0.93 . ?
O1 C1 1.148(9) . ?
C17 H17 0.93 . ?
C11 C12 1.367(10) . ?
C11 H11 0.93 . ?
C23 C24 1.368(11) . ?
C23 C22 1.423(10) . ?
C23 H23 0.93 . ?
C15 C14 1.449(10) . ?
N2 C14 1.363(9) . ?
C29 C30 1.400(18) . ?
C29 H29A 0.97 . ?
C29 H29B 0.97 . ?
C25 C24 1.418(11) . ?
C25 H25 0.93 . ?
C12 H12 0.93 . ?
C30 H30A 0.96 . ?
C30 H30B 0.96 . ?
C30 H30C 0.96 . ?
